data_2012646
loop_
_publ_author_name
'Rabis, Annegrit'
'Ziemer, Burkhard'
'Wulff-Molder, Dirk'
'Meisel, Manfred'
'Beck, Sebastian'

_publ_section_title
;
 Triorganophosphine--dithiomonometaphosphoryl halides
;
_journal_issue 4
_journal_name_full 'Acta Crystallographica Section C'
_journal_page_first o247
_journal_page_last o250
_journal_paper_doi 10.1107/S0108270102004080
_journal_volume 58
_journal_year 2002
_chemical_formula_moiety 'C9 H21 Br P2 S2'
_chemical_formula_sum 'C9 H21 Br P2 S2'
_chemical_formula_weight 335.23
_chemical_name_systematic
;
Tris-n-propylphosphine-dithiomonometaphosphoryl bromide
;
_space_group_IT_number 165
_symmetry_cell_setting trigonal
_symmetry_space_group_name_Hall '-P 3 2"c'
_symmetry_space_group_name_H-M 'P -3 c 1'
_atom_sites_solution_hydrogens geom
_atom_sites_solution_primary direct
_atom_sites_solution_secondary difmap
_audit_creation_method SHELXL97
_cell_angle_alpha 90
_cell_angle_beta 90
_cell_angle_gamma 120
_cell_formula_units_Z 4
_cell_length_a 11.522(3)
_cell_length_b 11.522(3)
_cell_length_c 13.450(4)
_cell_measurement_reflns_used 1524
_cell_measurement_temperature 180(2)
_cell_measurement_theta_max 25.0
_cell_measurement_theta_min 2.5
_cell_volume 1546.4(7)
_computing_cell_refinement IPDS
_computing_data_collection 'IPDS (Stoe& Cie, 1996)'
_computing_data_reduction IPDS
_computing_molecular_graphics 'DIAMOND (Brandenburg, 1996)'
_computing_publication_material SHELXL97
_computing_structure_refinement 'SHELXL97 (Sheldrick, 1997)'
_computing_structure_solution 'SHELXS97 (Sheldrick, 1990)'
_diffrn_ambient_temperature 180(2)
_diffrn_detector_area_resol_mean 6.667
_diffrn_measured_fraction_theta_full 0.978
_diffrn_measured_fraction_theta_max 0.978
_diffrn_measurement_device 'Stoe IPDS'
_diffrn_measurement_method \f
_diffrn_radiation_monochromator graphite
_diffrn_radiation_source 'fine-focus sealed X-ray tube'
_diffrn_radiation_type MoK\a
_diffrn_radiation_wavelength 0.71073
_diffrn_reflns_av_R_equivalents 0.109
_diffrn_reflns_av_sigmaI/netI 0.061
_diffrn_reflns_limit_h_max 13
_diffrn_reflns_limit_h_min -14
_diffrn_reflns_limit_k_max 14
_diffrn_reflns_limit_k_min -14
_diffrn_reflns_limit_l_max 16
_diffrn_reflns_limit_l_min -16
_diffrn_reflns_number 9325
_diffrn_reflns_theta_full 26.22
_diffrn_reflns_theta_max 26.22
_diffrn_reflns_theta_min 3.03
_diffrn_standards_decay_% 0.0
_diffrn_standards_interval_count 0
_diffrn_standards_interval_time 0
_diffrn_standards_number 0
_exptl_absorpt_coefficient_mu 3.104
_exptl_absorpt_correction_T_max 0.707
_exptl_absorpt_correction_T_min 0.637
_exptl_absorpt_correction_type numerical
_exptl_absorpt_process_details '(XRED; Stoe & Cie, 1996)'
_exptl_crystal_colour colourless
_exptl_crystal_density_diffrn 1.440
_exptl_crystal_density_meas ?
_exptl_crystal_density_method 'not measured'
_exptl_crystal_description 'trigonal prism'
_exptl_crystal_F_000 688
_exptl_crystal_size_max 0.16
_exptl_crystal_size_mid 0.15
_exptl_crystal_size_min 0.12
_refine_diff_density_max 0.36
_refine_diff_density_min -0.45
_refine_ls_extinction_method none
_refine_ls_goodness_of_fit_ref 0.892
_refine_ls_hydrogen_treatment constr
_refine_ls_matrix_type full
_refine_ls_number_parameters 47
_refine_ls_number_reflns 1024
_refine_ls_number_restraints 2
_refine_ls_restrained_S_all 0.892
_refine_ls_R_factor_all 0.060
_refine_ls_R_factor_gt 0.033
_refine_ls_shift/su_max 0.004
_refine_ls_shift/su_mean 0.001
_refine_ls_structure_factor_coef Fsqd
_refine_ls_weighting_details 'w = 1/[\s^2^(Fo^2^)+(0.0275P)^2^] where P=(Fo^2^+2Fc^2^)/3'
_refine_ls_weighting_scheme calc
_refine_ls_wR_factor_gt 0.057
_refine_ls_wR_factor_ref 0.061
_reflns_number_gt 722
_reflns_number_total 1024
_reflns_threshold_expression I>2\s(I)
_cod_data_source_file ln1136.cif
_cod_data_source_block III
_cod_depositor_comments
;
The following automatic conversions were performed:
'_symmetry_cell_setting' value 'Trigonal' changed to 'trigonal' according
to '/home/saulius/struct/CIF-dictionaries/cif_core.dic' dictionary named
'cif_core.dic' version 2.4.1 from 2010-06-29.

Automatic conversion script
Id: cif_fix_enum 1527 2010-12-29 10:47:43Z saulius 

The following automatic conversions were performed:

'_symmetry_cell_setting' value 'Trigonal' changed to 'trigonal'
according to /home/saulius/struct/CIF-dictionaries/cif_core.dic
dictionary named 'cif_core.dic' version 2.4.1 from 2010-06-29.

Automatic conversion script
Id: cif_fix_values 1715 2011-07-08 13:25:40Z adriana 

The following automatic conversions were performed:

'_exptl_crystal_density_meas' value 'not measured' was changed to '?'
- the value is perceived as not measured.

Automatic conversion script
Id: cif_fix_values 3008 2015-01-20 13:52:24Z robertas 
;
_cod_original_cell_volume 1546.3(7)
_cod_database_code 2012646
_cod_database_fobs_code 2012646

loop_
_symmetry_equiv_pos_as_xyz
'x, y, z'
'-y, x-y, z'
'y, x, -z+1/2'
'-x+y, -x, z'
'-x, -x+y, -z+1/2'
'x-y, -y, -z+1/2'
'-x, -y, -z'
'y, -x+y, -z'
'-y, -x, z-1/2'
'x-y, x, -z'
'x, x-y, z-1/2'
'-x+y, y, z-1/2'

loop_
_atom_site_label
_atom_site_fract_x
_atom_site_fract_y
_atom_site_fract_z
_atom_site_U_iso_or_equiv
_atom_site_adp_type
_atom_site_calc_flag
_atom_site_refinement_flags
_atom_site_occupancy
_atom_site_disorder_assembly
_atom_site_disorder_group
_atom_site_type_symbol
C1 0.5032(2) 0.2921(3) 0.34476(17) 0.0220(6) Uani d . 1 . . C
H1A 0.5092 0.3071 0.4175 0.026 Uiso calc R 1 . . H
H1B 0.4790 0.3556 0.3146 0.026 Uiso calc R 1 . . H
C2 0.3902(3) 0.1508(3) 0.3245(2) 0.0303(7) Uani d . 1 . . C
H2A 0.3776 0.1365 0.2519 0.036 Uiso calc R 1 . . H
H2B 0.4145 0.0857 0.3514 0.036 Uiso calc R 1 . . H
C3 0.2601(3) 0.1258(3) 0.3715(2) 0.0467(9) Uani d . 1 . . C
H3A 0.1891 0.0342 0.3566 0.056 Uiso calc R 1 . . H
H3B 0.2356 0.1896 0.3446 0.056 Uiso calc R 1 . . H
H3C 0.2717 0.1374 0.4437 0.056 Uiso calc R 1 . . H
Br1 0.5228(15) 0.3905(19) 0.0984(13) 0.0302(6) Uani d PD 0.3333 . . Br
P1 0.6667 0.3333 0.29992(8) 0.0186(3) Uani d S 1 . . P
P2 0.6667 0.3333 0.13609(8) 0.0353(4) Uani d SD 1 . . P
S1 0.5355(19) 0.385(2) 0.0973(17) 0.0302(6) Uani d PD 0.6667 . . S

loop_
_atom_site_aniso_label
_atom_site_aniso_U_11
_atom_site_aniso_U_22
_atom_site_aniso_U_33
_atom_site_aniso_U_12
_atom_site_aniso_U_13
_atom_site_aniso_U_23
C1 0.0229(15) 0.0293(16) 0.0154(11) 0.0142(13) 0.0006(10) -0.0017(11)
C2 0.0252(16) 0.0283(17) 0.0345(15) 0.0113(15) 0.0041(12) -0.0018(12)
C3 0.0306(19) 0.044(2) 0.055(2) 0.0107(18) 0.0074(15) -0.0023(16)
Br1 0.036(2) 0.0513(12) 0.0217(4) 0.0352(11) -0.0026(13) -0.0006(6)
P1 0.0218(4) 0.0218(4) 0.0123(5) 0.0109(2) 0.000 0.000
P2 0.0473(6) 0.0473(6) 0.0114(6) 0.0237(3) 0.000 0.000
S1 0.036(2) 0.0513(12) 0.0217(4) 0.0352(11) -0.0026(13) -0.0006(6)

loop_
_atom_type_symbol
_atom_type_description
_atom_type_scat_dispersion_real
_atom_type_scat_dispersion_imag
_atom_type_scat_source
C C 0.0033 0.0016 'International Tables Vol C Tables 4.2.6.8 and 6.1.1.4'
H H 0.0000 0.0000 'International Tables Vol C Tables 4.2.6.8 and 6.1.1.4'
Br Br -0.2901 2.4595 'International Tables Vol C Tables 4.2.6.8 and 6.1.1.4'
P P 0.1023 0.0942 'International Tables Vol C Tables 4.2.6.8 and 6.1.1.4'
S S 0.1246 0.1234 'International Tables Vol C Tables 4.2.6.8 and 6.1.1.4'

loop_
_geom_angle_atom_site_label_1
_geom_angle_atom_site_label_2
_geom_angle_atom_site_label_3
_geom_angle_site_symmetry_1
_geom_angle_site_symmetry_3
_geom_angle
_geom_angle_publ_flag
C2 C1 P1 . . 116.49(18) ?
C2 C1 H1A . . 108.2 ?
P1 C1 H1A . . 108.2 ?
C2 C1 H1B . . 108.2 ?
P1 C1 H1B . . 108.2 ?
H1A C1 H1B . . 107.3 ?
C3 C2 C1 . . 111.4(2) ?
C3 C2 H2A . . 109.3 ?
C1 C2 H2A . . 109.3 ?
C3 C2 H2B . . 109.3 ?
C1 C2 H2B . . 109.3 ?
H2A C2 H2B . . 108.0 ?
C2 C3 H3A . . 109.5 ?
C2 C3 H3B . . 109.5 ?
H3A C3 H3B . . 109.5 ?
C2 C3 H3C . . 109.5 ?
H3A C3 H3C . . 109.5 ?
H3B C3 H3C . . 109.5 ?
C1 P1 C1 2_655 . 109.38(8) y
C1 P1 P2 . . 109.57(8) y
S1 P2 S1 2_655 . 113.1(6) y
S1 P2 Br1 . 2_655 113.8(12) y
S1 P2 Br1 2_655 . 113.9(12) y
Br1 P2 Br1 2_655 . 114.5(4) y
S1 P2 P1 . . 105.5(7) y
Br1 P2 P1 . . 103.8(5) y

loop_
_geom_bond_atom_site_label_1
_geom_bond_atom_site_label_2
_geom_bond_site_symmetry_2
_geom_bond_distance
_geom_bond_publ_flag
C1 C2 . 1.517(4) ?
C1 P1 . 1.801(2) y
C1 H1A . 0.9900 ?
C1 H1B . 0.9900 ?
C2 C3 . 1.515(4) ?
C2 H2A . 0.9900 ?
C2 H2B . 0.9900 ?
C3 H3A . 0.9800 ?
C3 H3B . 0.9800 ?
C3 H3C . 0.9800 ?
Br1 P2 . 2.128(6) y
P1 P2 . 2.2035(16) y
P2 S1 . 1.954(8) y

loop_
_geom_torsion_atom_site_label_1
_geom_torsion_atom_site_label_2
_geom_torsion_atom_site_label_3
_geom_torsion_atom_site_label_4
_geom_torsion_site_symmetry_1
_geom_torsion_site_symmetry_4
_geom_torsion
P1 C1 C2 C3 . . 176.3(2)
C2 C1 P1 C1 . 2_655 -53.0(3)
C2 C1 P1 C1 . 4_665 -172.82(16)
C2 C1 P1 P2 . . 67.1(2)
C1 P1 P2 S1 4_665 2_655 150.0(8)
C1 P1 P2 S1 . 2_655 -90.0(8)
C1 P1 P2 S1 . . 30.0(8)
C1 P1 P2 Br1 . 2_655 -90.0(5)
C1 P1 P2 Br1 2_655 . 150.0(5)
C1 P1 P2 Br1 . . 30.0(5)
